data_4329986
loop_
_publ_author_name
'Romain J. Adcock'
'Duc Hanh Nguyen'
'Sonia Ladeira'
'Carole Le Berre'
'Philippe Serp'
'Philippe Kalck'

_publ_section_title
;
 Reactivity of Rhodium(I) Complexes Bearing Nitrogen-Containing Ligands
 toward CH3I: Synthesis and Full Characterization of Neutral
 cis-[RhX(CO)2(L)] and Acetyl [RhI(\m-I)(COMe)(CO)(L)]2 Complexes
;
_journal_name_full 'Inorganic Chemistry'
_journal_page_first 8670
_journal_page_last 8685
_journal_paper_doi 10.1021/ic2019988
_journal_volume 51
_journal_year 2012
_chemical_compound_source 'synthesis as described'
_chemical_formula_moiety 'C9 H11 I2 N4 O2 Rh'
_chemical_formula_sum 'C9 H11 I2 N4 O2 Rh'
_chemical_formula_weight 563.93
_chemical_name_systematic
;
 ?
;
_space_group_IT_number 14
_symmetry_cell_setting monoclinic
_symmetry_Int_Tables_number 14
_symmetry_space_group_name_Hall '-P 2ybc'
_symmetry_space_group_name_H-M 'P 1 21/c 1'
_atom_sites_solution_hydrogens geom
_atom_sites_solution_primary direct
_atom_sites_solution_secondary difmap
_cell_angle_alpha 90
_cell_angle_beta 107.686(4)
_cell_angle_gamma 90
_cell_formula_units_Z 4
_cell_length_a 7.4412(3)
_cell_length_b 12.9941(6)
_cell_length_c 16.3518(8)
_cell_measurement_reflns_used 8416
_cell_measurement_temperature 180(2)
_cell_measurement_theta_max 29.1172
_cell_measurement_theta_min 3.4933
_cell_measurement_wavelength 0.71073
_cell_volume 1506.35(12)
_computing_cell_refinement 'CrysAlisPro, Oxford Diffraction Ltd.'
_computing_data_collection 'CrysAlisPro, Oxford Diffraction Ltd.'
_computing_data_reduction 'CrysAlisPro, Oxford Diffraction Ltd.'
_computing_molecular_graphics 'Ortep-3 for Windows (Farrugia, 1997)'
_computing_publication_material 'WinGX publication routines (Farrugia, 1999)'
_computing_structure_refinement 'SHELXL-97 (Sheldrick, 1997)'
_computing_structure_solution 'SIR92 (Giacovazzo et al, 1993)'
_diffrn_ambient_temperature 180(2)
_diffrn_measured_fraction_theta_full 0.997
_diffrn_measured_fraction_theta_max 0.997
_diffrn_measurement_device_type 'Xcalibur, Eos, Gemini ultra'
_diffrn_measurement_method \w-\f
_diffrn_radiation_monochromator graphite
_diffrn_radiation_probe x-ray
_diffrn_radiation_source 'Enhance (Mo) x-ray Source'
_diffrn_radiation_type MoK\a
_diffrn_radiation_wavelength 0.71073
_diffrn_reflns_av_R_equivalents 0.037
_diffrn_reflns_av_unetI/netI 0.0255
_diffrn_reflns_limit_h_max 9
_diffrn_reflns_limit_h_min -9
_diffrn_reflns_limit_k_max 16
_diffrn_reflns_limit_k_min -16
_diffrn_reflns_limit_l_max 20
_diffrn_reflns_limit_l_min -20
_diffrn_reflns_number 16325
_diffrn_reflns_theta_full 26.37
_diffrn_reflns_theta_max 26.37
_diffrn_reflns_theta_min 3.6
_diffrn_standards_decay_% 0
_diffrn_standards_interval_count 0
_diffrn_standards_interval_time 0
_diffrn_standards_number 0
_exptl_absorpt_coefficient_mu 5.232
_exptl_absorpt_correction_T_max 0.658
_exptl_absorpt_correction_T_min 0.420
_exptl_absorpt_correction_type multi-scan
_exptl_absorpt_process_details
;
        CrysAlisPro, Oxford Diffraction Ltd.,
Version 1.171.33.66 (release 28-04-2010 CrysAlis171 .NET)
(compiled Apr 28 2010,14:27:37)
empirical absorption correction using spherical harmonics,
 implemented in SCALE3 ABSPACK scaling algorithm.
;
_exptl_crystal_colour orange
_exptl_crystal_density_diffrn 2.487
_exptl_crystal_description block
_exptl_crystal_F_000 1040
_exptl_crystal_size_max 0.2
_exptl_crystal_size_mid 0.14
_exptl_crystal_size_min 0.08
_refine_diff_density_max 0.67
_refine_diff_density_min -0.418
_refine_diff_density_rms 0.099
_refine_ls_extinction_method none
_refine_ls_goodness_of_fit_ref 1.05
_refine_ls_hydrogen_treatment mixed
_refine_ls_matrix_type full
_refine_ls_number_parameters 170
_refine_ls_number_reflns 3077
_refine_ls_number_restraints 2
_refine_ls_restrained_S_all 1.05
_refine_ls_R_factor_all 0.0281
_refine_ls_R_factor_gt 0.0213
_refine_ls_shift/su_max 0.001
_refine_ls_shift/su_mean 0
_refine_ls_structure_factor_coef Fsqd
_refine_ls_weighting_details 'calc w=1/[\s^2^(Fo^2^)+(0.0171P)^2^+1.1621P] where P=(Fo^2^+2Fc^2^)/3'
_refine_ls_weighting_scheme calc
_refine_ls_wR_factor_gt 0.0452
_refine_ls_wR_factor_ref 0.0478
_reflns_number_gt 2691
_reflns_number_total 3077
_reflns_threshold_expression >2sigma(I)
_cod_data_source_file ic2019988_si_002_12.cif
_cod_data_source_block 8e
_cod_original_cell_volume 1506.36(12)
_cod_original_sg_symbol_H-M 'P 21/c'
_cod_database_code 4329986

loop_
_symmetry_equiv_pos_as_xyz
'x, y, z'
'-x, y+1/2, -z+1/2'
'-x, -y, -z'
'x, -y-1/2, z-1/2'

loop_
_atom_site_label
_atom_site_type_symbol
_atom_site_fract_x
_atom_site_fract_y
_atom_site_fract_z
_atom_site_U_iso_or_equiv
_atom_site_adp_type
_atom_site_occupancy
_atom_site_symmetry_multiplicity
_atom_site_calc_flag
_atom_site_refinement_flags
I1 I 0.20545(3) 0.79178(2) 0.819281(15) 0.03167(8) Uani 1 1 d .
I2 I -0.33992(3) 0.733261(19) 0.523713(15) 0.03143(7) Uani 1 1 d .
Rh1 Rh -0.05635(4) 0.76327(2) 0.667547(17) 0.02242(7) Uani 1 1 d .
O1 O -0.2504(4) 0.9572(2) 0.69143(18) 0.0457(7) Uani 1 1 d .
O2 O -0.1979(4) 0.5819(2) 0.72321(19) 0.0466(7) Uani 1 1 d .
N1 N 0.1037(4) 0.8593(2) 0.59907(18) 0.0286(7) Uani 1 1 d .
N2 N 0.2110(5) 0.9415(3) 0.6315(2) 0.0394(8) Uani 1 1 d D
H102 H 0.234(6) 0.957(3) 0.6861(10) 0.047 Uiso 1 1 d D
N3 N 0.0927(4) 0.6368(2) 0.63989(18) 0.0266(6) Uani 1 1 d .
N4 N 0.0243(4) 0.5406(2) 0.6231(2) 0.0306(7) Uani 1 1 d D
H104 H -0.085(3) 0.526(3) 0.630(2) 0.037 Uiso 1 1 d D
C1 C -0.1810(5) 0.8821(3) 0.6843(2) 0.0288(8) Uani 1 1 d .
C9 C -0.2003(5) 0.6741(3) 0.7294(2) 0.0295(8) Uani 1 1 d .
C10 C -0.3114(6) 0.7233(3) 0.7798(3) 0.0477(11) Uani 1 1 d .
H10A H -0.3899 0.6714 0.796 0.072 Uiso 1 1 calc R
H10B H -0.3922 0.7769 0.7451 0.072 Uiso 1 1 calc R
H10C H -0.2256 0.7543 0.8317 0.072 Uiso 1 1 calc R
C3 C 0.2855(6) 0.9832(3) 0.5734(3) 0.0463(11) Uani 1 1 d .
H3 H 0.3667 1.0413 0.5818 0.056 Uiso 1 1 calc R
C4 C 0.2226(6) 0.9268(3) 0.5013(3) 0.0412(10) Uani 1 1 d .
H4 H 0.2501 0.9368 0.4488 0.049 Uiso 1 1 calc R
C5 C 0.1104(5) 0.8516(3) 0.5195(2) 0.0352(9) Uani 1 1 d .
H5 H 0.0458 0.8006 0.4798 0.042 Uiso 1 1 calc R
C8 C 0.2569(5) 0.6346(3) 0.6232(3) 0.0376(9) Uani 1 1 d .
H8 H 0.3385 0.6922 0.6286 0.045 Uiso 1 1 calc R
C7 C 0.2934(5) 0.5378(3) 0.5972(3) 0.0404(10) Uani 1 1 d .
H7 H 0.4012 0.5162 0.5821 0.049 Uiso 1 1 calc R
C6 C 0.1404(6) 0.4796(3) 0.5979(2) 0.0362(9) Uani 1 1 d .
H6 H 0.1211 0.4089 0.5832 0.043 Uiso 1 1 calc R

loop_
_atom_site_aniso_label
_atom_site_aniso_U_11
_atom_site_aniso_U_22
_atom_site_aniso_U_33
_atom_site_aniso_U_23
_atom_site_aniso_U_13
_atom_site_aniso_U_12
I1 0.02919(13) 0.04365(16) 0.02011(12) -0.00054(10) 0.00440(9) 0.00276(10)
I2 0.02793(13) 0.04027(15) 0.02341(13) -0.00147(10) 0.00379(10) 0.00068(10)
Rh1 0.02349(14) 0.02749(15) 0.01718(14) 0.00078(11) 0.00755(11) 0.00195(11)
O1 0.0610(19) 0.0415(17) 0.0361(17) 0.0016(13) 0.0170(14) 0.0164(15)
O2 0.0602(19) 0.0395(18) 0.0540(19) 0.0068(14) 0.0383(16) -0.0015(14)
N1 0.0340(16) 0.0311(17) 0.0232(16) -0.0015(13) 0.0124(13) -0.0024(13)
N2 0.055(2) 0.0365(19) 0.0312(19) -0.0035(15) 0.0193(17) -0.0103(16)
N3 0.0275(15) 0.0279(16) 0.0246(16) -0.0012(13) 0.0081(12) 0.0006(12)
N4 0.0340(17) 0.0312(18) 0.0293(17) 0.0014(13) 0.0137(14) -0.0007(14)
C1 0.035(2) 0.034(2) 0.0175(18) 0.0030(15) 0.0076(15) 0.0034(17)
C9 0.0215(17) 0.032(2) 0.033(2) -0.0026(16) 0.0043(15) 0.0014(15)
C10 0.055(3) 0.052(3) 0.046(3) -0.002(2) 0.030(2) -0.007(2)
C3 0.052(3) 0.039(2) 0.055(3) 0.009(2) 0.028(2) -0.004(2)
C4 0.049(2) 0.047(3) 0.038(2) 0.013(2) 0.028(2) 0.011(2)
C5 0.046(2) 0.041(2) 0.0227(19) -0.0038(16) 0.0166(17) -0.0028(18)
C8 0.030(2) 0.040(2) 0.047(2) -0.0081(19) 0.0182(18) -0.0028(17)
C7 0.039(2) 0.043(2) 0.044(3) -0.0027(19) 0.020(2) 0.0104(18)
C6 0.047(2) 0.032(2) 0.031(2) 0.0007(17) 0.0147(18) 0.0088(18)

loop_
_atom_type_symbol
_atom_type_description
_atom_type_scat_dispersion_real
_atom_type_scat_dispersion_imag
_atom_type_scat_source
C C 0.0033 0.0016 'International Tables Vol C Tables 4.2.6.8 and 6.1.1.4'
H H 0 0 'International Tables Vol C Tables 4.2.6.8 and 6.1.1.4'
I I -0.4742 1.8119 'International Tables Vol C Tables 4.2.6.8 and 6.1.1.4'
N N 0.0061 0.0033 'International Tables Vol C Tables 4.2.6.8 and 6.1.1.4'
O O 0.0106 0.006 'International Tables Vol C Tables 4.2.6.8 and 6.1.1.4'
Rh Rh -1.1178 0.9187 'International Tables Vol C Tables 4.2.6.8 and 6.1.1.4'

loop_
_geom_angle_atom_site_label_1
_geom_angle_atom_site_label_2
_geom_angle_atom_site_label_3
_geom_angle
C1 Rh1 C9 92.16(15)
C1 Rh1 N3 174.59(13)
C9 Rh1 N3 93.06(13)
C1 Rh1 N1 88.61(13)
C9 Rh1 N1 179.23(13)
N3 Rh1 N1 86.17(11)
C1 Rh1 I2 87.42(11)
C9 Rh1 I2 87.73(10)
N3 Rh1 I2 91.35(8)
N1 Rh1 I2 92.22(7)
C1 Rh1 I1 90.22(11)
C9 Rh1 I1 87.88(10)
N3 Rh1 I1 91.41(8)
N1 Rh1 I1 92.20(7)
I2 Rh1 I1 174.925(13)
C5 N1 N2 104.7(3)
C5 N1 Rh1 129.3(3)
N2 N1 Rh1 125.9(2)
N1 N2 C3 111.3(3)
N1 N2 H102 119(3)
C3 N2 H102 129(3)
C8 N3 N4 104.6(3)
C8 N3 Rh1 129.5(3)
N4 N3 Rh1 125.2(2)
C6 N4 N3 112.1(3)
C6 N4 H104 129(3)
N3 N4 H104 119(3)
O1 C1 Rh1 175.6(3)
O2 C9 C10 120.2(4)
O2 C9 Rh1 120.0(3)
C10 C9 Rh1 119.8(3)
C9 C10 H10A 109.5
C9 C10 H10B 109.5
H10A C10 H10B 109.5
C9 C10 H10C 109.5
H10A C10 H10C 109.5
H10B C10 H10C 109.5
C4 C3 N2 106.9(4)
C4 C3 H3 126.6
N2 C3 H3 126.6
C3 C4 C5 105.7(3)
C3 C4 H4 127.2
C5 C4 H4 127.2
N1 C5 C4 111.5(3)
N1 C5 H5 124.3
C4 C5 H5 124.3
N3 C8 C7 111.2(4)
N3 C8 H8 124.4
C7 C8 H8 124.4
C6 C7 C8 105.0(3)
C6 C7 H7 127.5
C8 C7 H7 127.5
N4 C6 C7 107.1(3)
N4 C6 H6 126.4
C7 C6 H6 126.4

loop_
_geom_bond_atom_site_label_1
_geom_bond_atom_site_label_2
_geom_bond_distance
I1 Rh1 2.6743(4)
I2 Rh1 2.6685(4)
Rh1 C1 1.864(4)
Rh1 C9 2.042(4)
Rh1 N3 2.107(3)
Rh1 N1 2.245(3)
O1 C1 1.127(4)
O2 C9 1.204(4)
N1 C5 1.322(4)
N1 N2 1.343(4)
N2 C3 1.351(5)
N2 H102 0.880(10)
N3 C8 1.331(4)
N3 N4 1.345(4)
N4 C6 1.328(5)
N4 H104 0.874(10)
C9 C10 1.478(5)
C10 H10A 0.98
C10 H10B 0.98
C10 H10C 0.98
C3 C4 1.346(6)
C3 H3 0.95
C4 C5 1.375(5)
C4 H4 0.95
C5 H5 0.95
C8 C7 1.382(5)
C8 H8 0.95
C7 C6 1.370(5)
C7 H7 0.95
C6 H6 0.95
